data_4324505
loop_
_publ_author_name
'Jeong Hak Lim'
'Jung Hee Yoon'
'Sang Yup Choi'
'Dae Won Ryu'
'Eui Kwan Koh'
'Chang Seop Hong'

_publ_section_title
;
 Cyano-Bridged Pentanuclear and Honeycomblike MIIICuII (M = Fe, Cr)
 Bimetallic Assemblies: Structural Variations Modulated by Side Groups of
 Macrocyclic Ligands and Magnetic Properties
;
_journal_name_full 'Inorganic Chemistry'
_journal_page_first 1749
_journal_page_last 1757
_journal_paper_doi 10.1021/ic102179n
_journal_volume 50
_journal_year 2011
_chemical_formula_sum 'C72 H120 Cr2 Cu3 N24 O0'
_chemical_formula_weight 1616.54
_chemical_name_systematic
;
 ?
;
_space_group_IT_number 2
_symmetry_cell_setting triclinic
_symmetry_space_group_name_Hall '-P 1'
_symmetry_space_group_name_H-M 'P -1'
_atom_sites_solution_hydrogens geom
_atom_sites_solution_primary direct
_atom_sites_solution_secondary difmap
_audit_creation_method SHELXL-97
_cell_angle_alpha 65.0090(10)
_cell_angle_beta 76.1640(10)
_cell_angle_gamma 81.9440(10)
_cell_formula_units_Z 1
_cell_length_a 10.1330(3)
_cell_length_b 16.2955(4)
_cell_length_c 17.4383(5)
_cell_measurement_temperature 293(2)
_cell_volume 2531.63(12)
_computing_structure_refinement 'SHELXL-97 (Sheldrick, 1997)'
_diffrn_ambient_temperature 293(2)
_diffrn_measured_fraction_theta_full 0.982
_diffrn_measured_fraction_theta_max 0.982
_diffrn_radiation_monochromator graphite
_diffrn_radiation_source 'fine-focus sealed tube'
_diffrn_radiation_type MoK\a
_diffrn_radiation_wavelength 0.71073
_diffrn_reflns_av_R_equivalents 0.0792
_diffrn_reflns_av_sigmaI/netI 0.1228
_diffrn_reflns_limit_h_max 13
_diffrn_reflns_limit_h_min -13
_diffrn_reflns_limit_k_max 21
_diffrn_reflns_limit_k_min -20
_diffrn_reflns_limit_l_max 23
_diffrn_reflns_limit_l_min -23
_diffrn_reflns_number 42304
_diffrn_reflns_theta_full 28.38
_diffrn_reflns_theta_max 28.38
_diffrn_reflns_theta_min 1.32
_exptl_absorpt_coefficient_mu 0.872
_exptl_absorpt_correction_T_max 0.9828
_exptl_absorpt_correction_T_min 0.9335
_exptl_absorpt_correction_type multi-scan
_exptl_absorpt_process_details sadabs
_exptl_crystal_colour violet
_exptl_crystal_density_diffrn 1.060
_exptl_crystal_description plate
_exptl_crystal_F_000 855
_exptl_crystal_size_max 0.08
_exptl_crystal_size_mid 0.06
_exptl_crystal_size_min 0.02
_platon_squeeze_details ' ?'
_refine_diff_density_max 0.337
_refine_diff_density_min -0.454
_refine_diff_density_rms 0.054
_refine_ls_extinction_method none
_refine_ls_goodness_of_fit_ref 0.807
_refine_ls_hydrogen_treatment constr
_refine_ls_matrix_type full
_refine_ls_number_parameters 463
_refine_ls_number_reflns 12465
_refine_ls_number_restraints 0
_refine_ls_restrained_S_all 0.807
_refine_ls_R_factor_all 0.1236
_refine_ls_R_factor_gt 0.0457
_refine_ls_shift/su_max 0.001
_refine_ls_shift/su_mean 0.000
_refine_ls_structure_factor_coef Fsqd
_refine_ls_weighting_details 'calc w=1/[\s^2^(Fo^2^)+(0.0484P)^2^+0.0000P] where P=(Fo^2^+2Fc^2^)/3'
_refine_ls_weighting_scheme calc
_refine_ls_wR_factor_gt 0.0919
_refine_ls_wR_factor_ref 0.1058
_reflns_number_gt 5553
_reflns_number_total 12465
_reflns_threshold_expression >2sigma(I)
_cod_data_source_file ic102179n_si_004.cif
_cod_data_source_block squeezed
_cod_database_code 4324505

loop_
_symmetry_equiv_pos_as_xyz
'x, y, z'
'-x, -y, -z'

loop_
_atom_site_label
_atom_site_type_symbol
_atom_site_fract_x
_atom_site_fract_y
_atom_site_fract_z
_atom_site_U_iso_or_equiv
_atom_site_adp_type
_atom_site_occupancy
_atom_site_symmetry_multiplicity
_atom_site_calc_flag
_atom_site_refinement_flags
Cr1 Cr 0.58941(4) 0.64417(3) 0.15730(3) 0.03932(12) Uani 1 1 d .
C1 C 0.6300(3) 0.6090(2) 0.2786(2) 0.0514(7) Uani 1 1 d .
N1 N 0.6465(3) 0.5865(2) 0.34747(18) 0.0814(9) Uani 1 1 d .
C2 C 0.7906(3) 0.62062(18) 0.10934(17) 0.0429(7) Uani 1 1 d .
N2 N 0.8978(2) 0.60485(17) 0.07638(16) 0.0560(6) Uani 1 1 d .
C3 C 0.6209(3) 0.7804(2) 0.12094(18) 0.0512(7) Uani 1 1 d .
N3 N 0.6338(3) 0.85634(19) 0.09685(18) 0.0734(8) Uani 1 1 d .
C4 C 0.5587(3) 0.68096(17) 0.0328(2) 0.0435(7) Uani 1 1 d .
N4 N 0.5510(2) 0.70379(16) -0.03797(17) 0.0570(6) Uani 1 1 d .
C5 C 0.3858(3) 0.66406(18) 0.20693(19) 0.0485(7) Uani 1 1 d .
N5 N 0.2753(3) 0.67394(18) 0.23833(18) 0.0684(8) Uani 1 1 d .
C6 C 0.5573(3) 0.5099(2) 0.18988(17) 0.0448(7) Uani 1 1 d .
N6 N 0.5439(3) 0.43439(18) 0.20697(16) 0.0626(7) Uani 1 1 d .
Cu1 Cu 0.5000 0.0000 0.0000 0.06470(17) Uani 1 2 d S
N7 N 0.3067(2) -0.01795(15) 0.07093(16) 0.0595(7) Uani 1 1 d .
H7 H 0.2595 0.0319 0.0395 0.071 Uiso 1 1 calc R
N8 N 0.5488(3) 0.08271(15) 0.04795(17) 0.0599(7) Uani 1 1 d .
H8 H 0.5188 0.1395 0.0158 0.072 Uiso 1 1 calc R
C7 C 0.9100(4) 0.1576(3) 0.0177(3) 0.0964(14) Uani 1 1 d .
H7A H 0.9419 0.2067 0.0252 0.116 Uiso 1 1 calc R
H7B H 0.9483 0.1011 0.0553 0.116 Uiso 1 1 calc R
C8 C 0.7556(4) 0.1574(2) 0.0432(3) 0.0809(11) Uani 1 1 d .
H8A H 0.7175 0.2161 0.0092 0.097 Uiso 1 1 calc R
H8B H 0.7278 0.1475 0.1036 0.097 Uiso 1 1 calc R
C9 C 0.7003(3) 0.0839(2) 0.0290(2) 0.0645(9) Uani 1 1 d .
H9 H 0.7351 0.0250 0.0669 0.077 Uiso 1 1 calc R
C10 C 0.4865(4) 0.0650(2) 0.1392(2) 0.0749(10) Uani 1 1 d .
H10A H 0.5129 0.1108 0.1537 0.090 Uiso 1 1 calc R
H10B H 0.5204 0.0065 0.1765 0.090 Uiso 1 1 calc R
C11 C 0.3331(4) 0.0658(2) 0.1551(2) 0.0745(10) Uani 1 1 d .
H11A H 0.3022 0.1190 0.1096 0.089 Uiso 1 1 calc R
H11B H 0.2964 0.0720 0.2091 0.089 Uiso 1 1 calc R
C12 C 0.2735(4) -0.0168(2) 0.1590(2) 0.0677(9) Uani 1 1 d .
H12 H 0.1743 -0.0097 0.1746 0.081 Uiso 1 1 calc R
C13 C 0.3170(4) -0.1050(2) 0.2267(2) 0.0787(10) Uani 1 1 d .
H13A H 0.2618 -0.1525 0.2350 0.118 Uiso 1 1 calc R
H13B H 0.3062 -0.0987 0.2802 0.118 Uiso 1 1 calc R
H13C H 0.4108 -0.1199 0.2079 0.118 Uiso 1 1 calc R
C14 C 0.2501(3) -0.0938(2) 0.0639(2) 0.0648(9) Uani 1 1 d .
H14 H 0.2890 -0.1510 0.1016 0.078 Uiso 1 1 calc R
C15 C 0.0973(3) -0.0967(2) 0.0903(3) 0.0834(11) Uani 1 1 d .
H15A H 0.0572 -0.0379 0.0581 0.100 Uiso 1 1 calc R
H15B H 0.0704 -0.1088 0.1512 0.100 Uiso 1 1 calc R
C16 C 0.0424(4) -0.1689(3) 0.0740(3) 0.0985(14) Uani 1 1 d .
H16A H 0.0723 -0.2284 0.1120 0.118 Uiso 1 1 calc R
H16B H -0.0563 -0.1650 0.0874 0.118 Uiso 1 1 calc R
Cu2 Cu 0.5000 0.5000 0.5000 0.05729(16) Uani 1 2 d S
N9 N 0.4972(2) 0.37615(16) 0.49911(15) 0.0562(6) Uani 1 1 d .
H9A H 0.4511 0.3431 0.5532 0.067 Uiso 1 1 calc R
N10 N 0.3376(2) 0.53012(17) 0.44322(15) 0.0545(6) Uani 1 1 d .
H10 H 0.3705 0.5577 0.3854 0.065 Uiso 1 1 calc R
C17 C 0.4028(3) 0.3820(2) 0.44288(18) 0.0554(8) Uani 1 1 d .
H17 H 0.4501 0.4106 0.3826 0.066 Uiso 1 1 calc R
C18 C 0.3570(3) 0.2903(2) 0.4579(2) 0.0770(10) Uani 1 1 d .
H18A H 0.3165 0.2585 0.5184 0.092 Uiso 1 1 calc R
H18B H 0.4353 0.2540 0.4434 0.092 Uiso 1 1 calc R
C19 C 0.2531(4) 0.3025(3) 0.4023(2) 0.0849(11) Uani 1 1 d .
H19A H 0.2966 0.3288 0.3417 0.102 Uiso 1 1 calc R
H19B H 0.2215 0.2438 0.4149 0.102 Uiso 1 1 calc R
C20 C 0.1330(4) 0.3631(3) 0.4193(2) 0.0789(11) Uani 1 1 d .
H20A H 0.0851 0.3345 0.4786 0.095 Uiso 1 1 calc R
H20B H 0.0707 0.3713 0.3819 0.095 Uiso 1 1 calc R
C21 C 0.1787(3) 0.4548(2) 0.4031(2) 0.0714(9) Uani 1 1 d .
H21A H 0.1005 0.4913 0.4172 0.086 Uiso 1 1 calc R
H21B H 0.2189 0.4860 0.3424 0.086 Uiso 1 1 calc R
C22 C 0.2831(3) 0.4440(2) 0.45802(18) 0.0542(8) Uani 1 1 d .
H22 H 0.2380 0.4161 0.5189 0.065 Uiso 1 1 calc R
C23 C 0.2327(3) 0.5938(2) 0.4651(2) 0.0716(10) Uani 1 1 d .
H23A H 0.1916 0.5660 0.5260 0.086 Uiso 1 1 calc R
H23B H 0.1619 0.6054 0.4325 0.086 Uiso 1 1 calc R
C24 C 0.6255(3) 0.3199(2) 0.4911(2) 0.0677(9) Uani 1 1 d .
H24 H 0.5993 0.2579 0.5085 0.081 Uiso 1 1 calc R
C25 C 0.7035(3) 0.3515(3) 0.3992(2) 0.0847(11) Uani 1 1 d .
H25A H 0.6527 0.3407 0.3647 0.127 Uiso 1 1 calc R
H25B H 0.7899 0.3189 0.3975 0.127 Uiso 1 1 calc R
H25C H 0.7176 0.4152 0.3768 0.127 Uiso 1 1 calc R
C26 C 0.7096(3) 0.3167(2) 0.5541(2) 0.0753(10) Uani 1 1 d .
H26A H 0.6533 0.2954 0.6117 0.090 Uiso 1 1 calc R
H26B H 0.7846 0.2725 0.5545 0.090 Uiso 1 1 calc R
Cu3 Cu 0.0000 0.5000 0.0000 0.03734(13) Uani 1 2 d S
N11 N 0.12596(18) 0.42267(13) 0.08278(13) 0.0356(5) Uani 1 1 d .
H11 H 0.1761 0.3880 0.0558 0.043 Uiso 1 1 calc R
N12 N -0.13867(19) 0.40759(13) 0.07898(13) 0.0371(5) Uani 1 1 d .
H12A H -0.1920 0.4308 0.1158 0.045 Uiso 1 1 calc R
C27 C 0.0429(2) 0.35571(17) 0.16074(16) 0.0408(6) Uani 1 1 d .
H27 H -0.0037 0.3868 0.1978 0.049 Uiso 1 1 calc R
C28 C 0.1257(3) 0.27487(19) 0.21357(19) 0.0565(8) Uani 1 1 d .
H28A H 0.1785 0.2460 0.1768 0.068 Uiso 1 1 calc R
H28B H 0.1887 0.2960 0.2346 0.068 Uiso 1 1 calc R
C29 C 0.0363(3) 0.2064(2) 0.2892(2) 0.0745(10) Uani 1 1 d .
H29A H -0.0074 0.2328 0.3300 0.089 Uiso 1 1 calc R
H29B H 0.0920 0.1540 0.3183 0.089 Uiso 1 1 calc R
C30 C -0.0714(3) 0.1765(2) 0.2607(2) 0.0795(11) Uani 1 1 d .
H30A H -0.1310 0.1358 0.3111 0.095 Uiso 1 1 calc R
H30B H -0.0282 0.1436 0.2255 0.095 Uiso 1 1 calc R
C31 C -0.1552(3) 0.25738(19) 0.20921(19) 0.0584(8) Uani 1 1 d .
H31A H -0.2202 0.2366 0.1892 0.070 Uiso 1 1 calc R
H31B H -0.2057 0.2867 0.2462 0.070 Uiso 1 1 calc R
C32 C -0.0649(2) 0.32499(16) 0.13238(16) 0.0378(6) Uani 1 1 d .
H32 H -0.0180 0.2943 0.0951 0.045 Uiso 1 1 calc R
C33 C -0.2312(2) 0.38676(18) 0.03510(18) 0.0439(7) Uani 1 1 d .
H33A H -0.2944 0.3421 0.0781 0.053 Uiso 1 1 calc R
H33B H -0.1777 0.3606 -0.0039 0.053 Uiso 1 1 calc R
C34 C 0.2323(2) 0.46430(18) 0.10081(17) 0.0415(7) Uani 1 1 d .
H34 H 0.2966 0.4154 0.1273 0.050 Uiso 1 1 calc R
C35 C 0.3104(2) 0.52974(18) 0.01521(18) 0.0451(7) Uani 1 1 d .
H35A H 0.3873 0.5492 0.0265 0.054 Uiso 1 1 calc R
H35B H 0.3466 0.4969 -0.0211 0.054 Uiso 1 1 calc R
C36 C 0.1727(3) 0.5078(2) 0.16356(19) 0.0570(8) Uani 1 1 d .
H36A H 0.1000 0.5502 0.1431 0.086 Uiso 1 1 calc R
H36B H 0.2420 0.5391 0.1682 0.086 Uiso 1 1 calc R
H36C H 0.1381 0.4619 0.2192 0.086 Uiso 1 1 calc R

loop_
_atom_site_aniso_label
_atom_site_aniso_U_11
_atom_site_aniso_U_22
_atom_site_aniso_U_33
_atom_site_aniso_U_23
_atom_site_aniso_U_13
_atom_site_aniso_U_12
Cr1 0.0451(3) 0.0377(3) 0.0363(2) -0.0175(2) -0.00934(19) 0.0050(2)
C1 0.0493(17) 0.059(2) 0.0493(19) -0.0267(16) -0.0124(15) 0.0071(14)
N1 0.091(2) 0.110(2) 0.0525(18) -0.0425(17) -0.0258(16) 0.0184(18)
C2 0.0493(17) 0.0410(17) 0.0421(16) -0.0199(14) -0.0131(14) 0.0037(14)
N2 0.0514(15) 0.0704(18) 0.0578(16) -0.0365(14) -0.0171(13) 0.0064(13)
C3 0.0609(19) 0.049(2) 0.0475(18) -0.0202(16) -0.0223(15) 0.0072(16)
N3 0.104(2) 0.0420(17) 0.077(2) -0.0176(15) -0.0347(17) -0.0030(16)
C4 0.0455(16) 0.0352(16) 0.0542(19) -0.0228(15) -0.0130(14) 0.0048(12)
N4 0.0720(17) 0.0524(16) 0.0517(16) -0.0239(13) -0.0196(14) 0.0028(13)
C5 0.0556(19) 0.0402(18) 0.0532(18) -0.0219(15) -0.0160(15) 0.0053(15)
N5 0.0540(17) 0.0686(19) 0.080(2) -0.0355(16) -0.0049(15) 0.0082(14)
C6 0.0481(17) 0.052(2) 0.0334(15) -0.0180(14) -0.0069(13) 0.0003(15)
N6 0.0843(19) 0.0481(17) 0.0576(17) -0.0227(14) -0.0138(14) -0.0055(15)
Cu1 0.0966(4) 0.0479(3) 0.0642(4) -0.0293(3) -0.0282(3) -0.0060(3)
N7 0.0891(18) 0.0335(14) 0.0664(17) -0.0236(13) -0.0371(14) 0.0133(13)
N8 0.0860(19) 0.0367(15) 0.0663(18) -0.0225(13) -0.0343(15) 0.0064(13)
C7 0.096(3) 0.076(3) 0.167(4) -0.081(3) -0.074(3) 0.030(2)
C8 0.095(3) 0.057(2) 0.124(3) -0.057(2) -0.054(2) 0.0154(19)
C9 0.091(3) 0.0386(19) 0.080(2) -0.0306(17) -0.043(2) 0.0142(17)
C10 0.112(3) 0.054(2) 0.075(3) -0.0313(19) -0.038(2) -0.003(2)
C11 0.106(3) 0.054(2) 0.077(2) -0.0400(19) -0.026(2) 0.011(2)
C12 0.086(2) 0.051(2) 0.074(2) -0.0329(19) -0.0237(19) 0.0102(18)
C13 0.116(3) 0.062(2) 0.062(2) -0.0253(19) -0.022(2) -0.007(2)
C14 0.084(2) 0.0372(18) 0.082(2) -0.0231(17) -0.0428(19) 0.0108(16)
C15 0.081(3) 0.077(3) 0.112(3) -0.050(2) -0.046(2) 0.022(2)
C16 0.079(3) 0.086(3) 0.161(5) -0.071(3) -0.050(3) 0.017(2)
Cu2 0.0544(3) 0.0723(4) 0.0602(3) -0.0405(3) -0.0194(3) 0.0093(3)
N9 0.0631(16) 0.0703(18) 0.0407(14) -0.0268(13) -0.0162(12) 0.0045(13)
N10 0.0580(15) 0.0662(18) 0.0435(14) -0.0272(13) -0.0115(12) 0.0028(13)
C17 0.065(2) 0.070(2) 0.0429(17) -0.0299(16) -0.0147(15) -0.0069(17)
C18 0.083(2) 0.083(3) 0.079(2) -0.040(2) -0.028(2) -0.005(2)
C19 0.096(3) 0.094(3) 0.083(3) -0.042(2) -0.024(2) -0.029(2)
C20 0.078(2) 0.101(3) 0.066(2) -0.033(2) -0.0237(19) -0.015(2)
C21 0.075(2) 0.089(3) 0.059(2) -0.0315(19) -0.0237(17) -0.0087(19)
C22 0.0536(18) 0.071(2) 0.0395(17) -0.0225(16) -0.0108(14) -0.0046(16)
C23 0.062(2) 0.096(3) 0.075(2) -0.052(2) -0.0262(18) 0.017(2)
C24 0.087(2) 0.064(2) 0.066(2) -0.0364(19) -0.0337(19) 0.0173(19)
C25 0.082(2) 0.117(3) 0.078(3) -0.066(2) -0.028(2) 0.032(2)
C26 0.089(2) 0.077(3) 0.073(2) -0.037(2) -0.041(2) 0.025(2)
Cu3 0.0363(3) 0.0366(3) 0.0421(3) -0.0150(2) -0.0146(2) -0.0024(2)
N11 0.0334(11) 0.0381(13) 0.0436(13) -0.0231(11) -0.0116(10) 0.0004(10)
N12 0.0370(12) 0.0390(13) 0.0406(12) -0.0208(11) -0.0096(10) 0.0006(10)
C27 0.0388(15) 0.0457(17) 0.0376(15) -0.0145(13) -0.0114(12) -0.0021(13)
C28 0.0580(18) 0.0526(19) 0.0543(19) -0.0115(16) -0.0256(16) 0.0036(15)
C29 0.077(2) 0.067(2) 0.058(2) 0.0005(18) -0.0222(19) -0.0020(19)
C30 0.085(2) 0.054(2) 0.068(2) 0.0102(18) -0.019(2) -0.0120(19)
C31 0.0577(19) 0.056(2) 0.0522(19) -0.0086(16) -0.0117(15) -0.0135(16)
C32 0.0387(15) 0.0333(15) 0.0400(15) -0.0114(13) -0.0119(12) -0.0012(12)
C33 0.0392(15) 0.0453(17) 0.0546(17) -0.0237(14) -0.0138(13) -0.0061(13)
C34 0.0376(15) 0.0452(17) 0.0522(17) -0.0238(14) -0.0242(13) 0.0053(13)
C35 0.0325(14) 0.0489(18) 0.0607(19) -0.0248(15) -0.0170(13) -0.0007(13)
C36 0.0662(19) 0.065(2) 0.0569(19) -0.0330(17) -0.0269(16) -0.0027(16)

loop_
_atom_type_symbol
_atom_type_description
_atom_type_scat_dispersion_real
_atom_type_scat_dispersion_imag
_atom_type_scat_source
C C 0.0033 0.0016 'International Tables Vol C Tables 4.2.6.8 and 6.1.1.4'
H H 0.0000 0.0000 'International Tables Vol C Tables 4.2.6.8 and 6.1.1.4'
N N 0.0061 0.0033 'International Tables Vol C Tables 4.2.6.8 and 6.1.1.4'
O O 0.0106 0.0060 'International Tables Vol C Tables 4.2.6.8 and 6.1.1.4'
Cr Cr 0.3209 0.6236 'International Tables Vol C Tables 4.2.6.8 and 6.1.1.4'
Cu Cu 0.3201 1.2651 'International Tables Vol C Tables 4.2.6.8 and 6.1.1.4'

loop_
_geom_angle_atom_site_label_1
_geom_angle_atom_site_label_2
_geom_angle_atom_site_label_3
_geom_angle
_geom_angle_site_symmetry_1
_geom_angle_site_symmetry_3
C2 Cr1 C6 88.42(10) . .
C2 Cr1 C1 91.18(10) . .
C6 Cr1 C1 89.73(11) . .
C2 Cr1 C5 178.39(10) . .
C6 Cr1 C5 89.98(10) . .
C1 Cr1 C5 88.65(11) . .
C2 Cr1 C4 86.22(10) . .
C6 Cr1 C4 91.31(10) . .
C1 Cr1 C4 177.17(11) . .
C5 Cr1 C4 93.98(10) . .
C2 Cr1 C3 91.45(11) . .
C6 Cr1 C3 178.36(10) . .
C1 Cr1 C3 91.91(11) . .
C5 Cr1 C3 90.15(11) . .
C4 Cr1 C3 87.05(10) . .
N1 C1 Cr1 176.2(3) . .
N2 C2 Cr1 172.4(2) . .
N3 C3 Cr1 175.6(3) . .
N4 C4 Cr1 175.0(2) . .
N5 C5 Cr1 176.4(3) . .
N6 C6 Cr1 177.7(3) . .
N8 Cu1 N8 180.00(10) 2_655 .
N8 Cu1 N7 95.04(10) 2_655 2_655
N8 Cu1 N7 84.96(10) . 2_655
N8 Cu1 N7 84.96(10) 2_655 .
N8 Cu1 N7 95.04(10) . .
N7 Cu1 N7 180.0 2_655 .
C14 N7 C12 115.6(2) . .
C14 N7 Cu1 108.26(18) . .
C12 N7 Cu1 120.78(19) . .
C10 N8 C9 113.3(2) . .
C10 N8 Cu1 116.88(19) . .
C9 N8 Cu1 107.07(17) . .
C16 C7 C8 111.2(3) 2_655 .
C7 C8 C9 111.3(3) . .
N8 C9 C8 114.5(3) . .
N8 C9 C14 107.3(2) . 2_655
C8 C9 C14 110.7(3) . 2_655
N8 C10 C11 111.5(3) . .
C10 C11 C12 116.1(3) . .
N7 C12 C13 112.0(2) . .
N7 C12 C11 109.4(3) . .
C13 C12 C11 113.3(3) . .
N7 C14 C15 113.7(3) . .
N7 C14 C9 106.8(3) . 2_655
C15 C14 C9 111.7(3) . 2_655
C14 C15 C16 112.2(3) . .
C7 C16 C15 111.3(4) 2_655 .
N10 Cu2 N10 180.000(1) . 2_666
N10 Cu2 N9 84.56(9) . .
N10 Cu2 N9 95.44(9) 2_666 .
N10 Cu2 N9 95.44(9) . 2_666
N10 Cu2 N9 84.56(9) 2_666 2_666
N9 Cu2 N9 180.00(13) . 2_666
C17 N9 C24 115.2(2) . .
C17 N9 Cu2 108.59(17) . .
C24 N9 Cu2 121.23(19) . .
C23 N10 C22 113.5(2) . .
C23 N10 Cu2 116.15(17) . .
C22 N10 Cu2 107.97(17) . .
N9 C17 C22 107.0(2) . .
N9 C17 C18 113.8(2) . .
C22 C17 C18 111.6(2) . .
C17 C18 C19 110.5(3) . .
C20 C19 C18 111.2(3) . .
C19 C20 C21 111.0(3) . .
C20 C21 C22 110.8(3) . .
N10 C22 C17 107.6(2) . .
N10 C22 C21 114.3(2) . .
C17 C22 C21 111.5(2) . .
N10 C23 C26 112.5(3) . 2_666
N9 C24 C25 111.8(3) . .
N9 C24 C26 109.9(2) . .
C25 C24 C26 113.1(3) . .
C23 C26 C24 115.3(3) 2_666 .
N12 Cu3 N12 180.00(10) . 2_565
N12 Cu3 N11 85.07(8) . .
N12 Cu3 N11 94.93(8) 2_565 .
N12 Cu3 N11 94.93(8) . 2_565
N12 Cu3 N11 85.07(8) 2_565 2_565
N11 Cu3 N11 180.00(12) . 2_565
C27 N11 C34 114.65(19) . .
C27 N11 Cu3 108.25(13) . .
C34 N11 Cu3 121.69(15) . .
C32 N12 C33 112.64(18) . .
C32 N12 Cu3 107.91(13) . .
C33 N12 Cu3 115.12(15) . .
N11 C27 C32 108.19(19) . .
N11 C27 C28 113.9(2) . .
C32 C27 C28 111.0(2) . .
C29 C28 C27 111.9(2) . .
C28 C29 C30 111.5(3) . .
C29 C30 C31 111.1(3) . .
C32 C31 C30 111.0(2) . .
N12 C32 C31 114.7(2) . .
N12 C32 C27 107.88(19) . .
C31 C32 C27 111.0(2) . .
N12 C33 C35 112.1(2) . 2_565
N11 C34 C36 112.4(2) . .
N11 C34 C35 108.6(2) . .
C36 C34 C35 113.0(2) . .
C33 C35 C34 116.4(2) 2_565 .

loop_
_geom_bond_atom_site_label_1
_geom_bond_atom_site_label_2
_geom_bond_distance
_geom_bond_site_symmetry_2
Cr1 C2 2.059(3) .
Cr1 C6 2.068(3) .
Cr1 C1 2.073(3) .
Cr1 C5 2.075(3) .
Cr1 C4 2.083(3) .
Cr1 C3 2.084(3) .
C1 N1 1.145(3) .
C2 N2 1.151(3) .
C3 N3 1.143(3) .
C4 N4 1.148(3) .
C5 N5 1.144(3) .
C6 N6 1.157(3) .
Cu1 N8 2.024(2) 2_655
Cu1 N8 2.024(2) .
Cu1 N7 2.037(3) 2_655
Cu1 N7 2.037(3) .
N7 C14 1.494(3) .
N7 C12 1.499(4) .
N8 C10 1.482(4) .
N8 C9 1.493(4) .
C7 C16 1.495(6) 2_655
C7 C8 1.520(5) .
C8 C9 1.522(4) .
C9 C14 1.522(4) 2_655
C10 C11 1.512(4) .
C11 C12 1.520(4) .
C12 C13 1.515(4) .
C14 C15 1.508(4) .
C14 C9 1.522(4) 2_655
C15 C16 1.521(5) .
C16 C7 1.495(6) 2_655
Cu2 N10 2.018(2) .
Cu2 N10 2.018(2) 2_666
Cu2 N9 2.029(2) .
Cu2 N9 2.029(2) 2_666
N9 C17 1.493(3) .
N9 C24 1.495(4) .
N10 C23 1.478(3) .
N10 C22 1.478(3) .
C17 C22 1.514(4) .
C17 C18 1.524(4) .
C18 C19 1.535(4) .
C19 C20 1.510(5) .
C20 C21 1.517(4) .
C21 C22 1.535(4) .
C23 C26 1.522(4) 2_666
C24 C25 1.507(4) .
C24 C26 1.524(4) .
C26 C23 1.522(4) 2_666
Cu3 N12 2.0134(19) .
Cu3 N12 2.0134(19) 2_565
Cu3 N11 2.0480(18) .
Cu3 N11 2.0480(18) 2_565
N11 C27 1.485(3) .
N11 C34 1.506(3) .
N12 C32 1.493(3) .
N12 C33 1.494(3) .
C27 C32 1.520(3) .
C27 C28 1.524(3) .
C28 C29 1.508(4) .
C29 C30 1.513(4) .
C30 C31 1.522(4) .
C31 C32 1.515(3) .
C33 C35 1.513(3) 2_565
C34 C36 1.512(4) .
C34 C35 1.523(4) .
C35 C33 1.513(3) 2_565

loop_
_platon_squeeze_void_nr
_platon_squeeze_void_average_x
_platon_squeeze_void_average_y
_platon_squeeze_void_average_z
_platon_squeeze_void_volume
_platon_squeeze_void_count_electrons
1 -0.095 0.000 0.500 732.3 177.6
